data_4123197
loop_
_publ_author_name
'Robinson, Sean W.'
'Mustoe, Chantal L.'
'White, Nicholas G.'
'Brown, Asha'
'Thompson, Amber L.'
'Kennepohl, Pierre'
'Beer, Paul D.'

_publ_section_title
;
 Evidence for halogen bond covalency in acyclic and interlocked
 halogen-bonding receptor anion recognition.
;
_journal_issue 1
_journal_name_full 'Journal of the American Chemical Society'
_journal_page_first 499
_journal_page_last 507
_journal_paper_doi 10.1021/ja511648d
_journal_volume 137
_journal_year 2015
_chemical_compound_source synthesized
_chemical_formula_moiety 'C34 H36 I2 N7 O6, C32 H38 N2 O9, 0.5(S O4)'
_chemical_formula_sum 'C66 H74 I2 N9 O17 S0.5'
_chemical_formula_weight 1535.20
_space_group_IT_number 2
_symmetry_cell_setting triclinic
_symmetry_space_group_name_Hall '-P 1'
_symmetry_space_group_name_H-M 'P -1'
_atom_sites_solution_hydrogens difmap
_atom_sites_solution_primary other
_cell_angle_alpha 78.747(2)
_cell_angle_beta 89.835(2)
_cell_angle_gamma 67.026(2)
_cell_formula_units_Z 2
_cell_length_a 13.3432(3)
_cell_length_b 16.0601(4)
_cell_length_c 19.3748(5)
_cell_measurement_reflns_used 34346
_cell_measurement_temperature 100
_cell_measurement_theta_max 32
_cell_measurement_theta_min 2
_cell_volume 3736.71(17)
_computing_cell_refinement 'CrysAlis, (Oxford Diffraction, 2010)'
_computing_data_collection 'Crystal Clear (Rigaku, 1997--2002)'
_computing_data_reduction 'CrysAlis, (Oxford Diffraction, 2010)'
_computing_publication_material 'CRYSTALS (Betteridge et al., 2003)'
_computing_structure_refinement 'CRYSTALS (Betteridge et al., 2003)'
_computing_structure_solution 'Superflip (Palatinus & Chapuis, 2007)'
_diffrn_ambient_pressure 101
_diffrn_ambient_temperature 100
_diffrn_measured_fraction_theta_full 0.971
_diffrn_measured_fraction_theta_max 0.890
_diffrn_measurement_device Area
_diffrn_measurement_device_type synchrotron
_diffrn_measurement_method \w
_diffrn_radiation_monochromator synchrotron
_diffrn_radiation_type synchrotron
_diffrn_radiation_wavelength 0.68890
_diffrn_reflns_av_R_equivalents 0.045
_diffrn_reflns_limit_h_max 20
_diffrn_reflns_limit_h_min -20
_diffrn_reflns_limit_k_max 24
_diffrn_reflns_limit_k_min -23
_diffrn_reflns_limit_l_max 29
_diffrn_reflns_limit_l_min 0
_diffrn_reflns_number 81677
_diffrn_reflns_theta_full 25.185
_diffrn_reflns_theta_max 31.879
_diffrn_reflns_theta_min 1.612
_diffrn_standards_number 0
_exptl_absorpt_coefficient_mu 0.924
_exptl_absorpt_correction_T_max 1.00
_exptl_absorpt_correction_T_min 0.66
_exptl_absorpt_correction_type multi-scan
_exptl_absorpt_process_details 'CrysAlis, (Oxford Diffraction, 2002)'
_exptl_crystal_colour colourless
_exptl_crystal_density_diffrn 1.364
_exptl_crystal_density_meas ?
_exptl_crystal_density_method 'not measured'
_exptl_crystal_description needle
_exptl_crystal_F_000 1566
_exptl_crystal_size_max 0.070
_exptl_crystal_size_mid 0.020
_exptl_crystal_size_min 0.010
_platon_squeeze_details
;
The discrete Fourier transform of the void region were treated as 
contributions to the A and B parts of the calculated structure factors.
;
_refine_diff_density_max 3.50
_refine_diff_density_min -3.51
_refine_ls_extinction_method None
_refine_ls_goodness_of_fit_ref 0.9839
_refine_ls_hydrogen_treatment constr
_refine_ls_matrix_type full
_refine_ls_number_parameters 871
_refine_ls_number_reflns 16347
_refine_ls_number_restraints 1093
_refine_ls_R_factor_all 0.1007
_refine_ls_R_factor_gt 0.0871
_refine_ls_shift/su_max 0.0004023
_refine_ls_shift/su_mean 0.0000091
_refine_ls_structure_factor_coef Fsqd
_refine_ls_weighting_details
;
 Method, part 1, Chebychev polynomial, (Watkin, 1994, Prince, 1982) 
 [weight] = 1.0/[A~0~*T~0~(x)+A~1~*T~1~(x) ... +A~n-1~]*T~n-1~(x)] 
 where A~i~ are the Chebychev coefficients listed below and x= Fcalc/Fmax 
 Method = Robust Weighting (Prince, 1982) 
 W = [weight] * [1-(deltaF/6*sigmaF)^2^]^2^ 
 A~i~ are: 
 0.337E+04 0.550E+04 0.331E+04 0.134E+04 297. 
;
_refine_ls_weighting_scheme calc
_refine_ls_wR_factor_all 0.2049
_refine_ls_wR_factor_gt 0.1908
_refine_ls_wR_factor_ref 0.2049
_reflns_limit_h_max 20
_reflns_limit_h_min -20
_reflns_limit_k_max 24
_reflns_limit_k_min -23
_reflns_limit_l_max 29
_reflns_limit_l_min 0
_reflns_number_gt 13259
_reflns_number_total 25126
_reflns_threshold_expression I>2.0\s(I)
_oxford_diffrn_Wilson_B_factor 3.70
_oxford_diffrn_Wilson_scale 0.11
_oxford_refine_ls_r_factor_ref 0.1007
_oxford_refine_ls_scale 3.41(3)
_oxford_reflns_number_all 16347
_oxford_reflns_threshold_expression_ref I>-3.0\s(I)
_cod_data_source_file ja511648d_si_002.cif
_cod_data_source_block 9SO4
_cod_depositor_comments
;
The following automatic conversions were performed:

'_atom_sites_solution_primary' value 'Other' changed to 'other'
according to
/home/saulius/struct/COD-crude-data--automatic-downloads/rss-feeds/ACS/lib/dictionaries/cif_core.dic
dictionary named 'cif_core.dic' version 2.4.2 from 2011-04-26.

Automatic conversion script
Id: cif_fix_values 2935 2014-11-11 08:27:57Z andrius 

The following automatic conversions were performed:

'_exptl_crystal_density_meas' value 'not measured' was changed to '?'
- the value is perceived as not measured.

Automatic conversion script
Id: cif_fix_values 3008 2015-01-20 13:52:24Z robertas 

 Adding full bibliography for 4123193--4123198.cif.
;
_cod_original_sg_symbol_H-M 'P -1 '
_cod_original_formula_sum 'C66 H74 I2 N9 O17 S0.50'
_cod_database_code 4123197

loop_
_symmetry_equiv_pos_as_xyz
x,y,z
-x,-y,-z

loop_
_atom_site_label
_atom_site_type_symbol
_atom_site_fract_x
_atom_site_fract_y
_atom_site_fract_z
_atom_site_U_iso_or_equiv
_atom_site_occupancy
_atom_site_adp_type
_atom_site_refinement_flags_posn
_atom_site_refinement_flags_adp
C1 C 0.9232(12) 0.1301(7) -0.0796(7) 0.1024 1.0000 Uani . U
C2 C 0.9921(11) 0.1160(6) -0.0227(6) 0.0929 1.0000 Uani . U
C3 C 1.0017(8) 0.1893(5) 0.0005(5) 0.0660 1.0000 Uani . U
C4 C 0.9388(6) 0.2786(5) -0.0363(4) 0.0498 1.0000 Uani . U
C5 C 0.8686(7) 0.2935(5) -0.0950(4) 0.0554 1.0000 Uani . U
C6 C 0.8609(10) 0.2178(6) -0.1162(5) 0.0837 1.0000 Uani . U
C7 C 1.0748(8) 0.1662(5) 0.0654(5) 0.0665 1.0000 Uani . U
O8 O 1.1131(7) 0.0863(4) 0.1004(4) 0.0925 1.0000 Uani . U
N9 N 1.0924(5) 0.2346(4) 0.0857(4) 0.0632 1.0000 Uani . U
C10 C 1.1599(7) 0.2192(6) 0.1497(5) 0.0749 1.0000 Uani . U
O12 O 1.0177(5) 0.2536(4) 0.2272(3) 0.0703 1.0000 Uani . U
C13 C 0.9526(6) 0.3039(5) 0.2722(4) 0.0743 1.0000 Uani D U
C14 C 0.8656(7) 0.2801(5) 0.2934(4) 0.0806 1.0000 Uani D U
C15 C 0.7931(7) 0.3248(6) 0.3385(4) 0.1018 1.0000 Uani D U
C16 C 0.8066(8) 0.3938(6) 0.3637(4) 0.1193 1.0000 Uani D U
C17 C 0.8939(9) 0.4188(6) 0.3435(4) 0.1086 1.0000 Uani D U
C18 C 0.9672(7) 0.3743(5) 0.2974(4) 0.0914 1.0000 Uani D U
O19 O 0.7601(9) 0.4533(6) 0.4065(4) 0.1645 1.0000 Uani D U
C20 C 0.6716(12) 0.4481(10) 0.4343(8) 0.1850 1.0000 Uani D U
C21 C 0.6447(11) 0.5165(10) 0.4853(6) 0.1614 1.0000 Uani D U
O22 O 0.5474(7) 0.5860(6) 0.4536(4) 0.1175 1.0000 Uani D U
C23 C 0.4873(11) 0.6432(8) 0.4985(5) 0.1342 1.0000 Uani D U
C24 C 0.4891(10) 0.7387(7) 0.4750(5) 0.1249 1.0000 Uani D U
O25 O 0.4269(6) 0.7831(5) 0.4091(4) 0.1009 1.0000 Uani D U
C26 C 0.4314(9) 0.8708(7) 0.3854(5) 0.1127 1.0000 Uani D U
C27 C 0.3578(9) 0.9195(7) 0.3180(5) 0.1179 1.0000 Uani D U
O28 O 0.4014(7) 0.8686(5) 0.2651(4) 0.1076 1.0000 Uani D U
C29 C 0.3488(9) 0.9186(7) 0.1974(5) 0.1157 1.0000 Uani D U
C30 C 0.4192(10) 0.8731(6) 0.1426(6) 0.1021 1.0000 Uani D U
O31 O 0.4118(5) 0.7861(4) 0.1445(3) 0.0802 1.0000 Uani D U
C32 C 0.4670(5) 0.7416(5) 0.0932(3) 0.0638 1.0000 Uani D U
C33 C 0.5458(6) 0.7616(5) 0.0548(4) 0.0681 1.0000 Uani D U
C34 C 0.5949(5) 0.7115(4) 0.0037(3) 0.0611 1.0000 Uani D U
C35 C 0.5670(5) 0.6406(4) -0.0081(3) 0.0484 1.0000 Uani D U
C36 C 0.4900(5) 0.6194(4) 0.0317(3) 0.0533 1.0000 Uani D U
C37 C 0.4402(5) 0.6693(5) 0.0822(3) 0.0584 1.0000 Uani D U
O38 O 0.6116(4) 0.5892(3) -0.0575(2) 0.0499 1.0000 Uani . U
C39 C 0.6833(6) 0.6174(5) -0.1024(4) 0.0483 1.0000 Uani . U
C40 C 0.7238(6) 0.5543(5) -0.1529(3) 0.0494 1.0000 Uani . U
N41 N 0.7960(5) 0.4605(4) -0.1169(3) 0.0473 1.0000 Uani . U
C42 C 0.7950(6) 0.3862(5) -0.1363(3) 0.0471 1.0000 Uani . U
O43 O 0.7350(4) 0.3922(4) -0.1876(3) 0.0581 1.0000 Uani . U
N44 N 0.4660(4) 0.6187(5) 0.2884(3) 0.0511 1.0000 Uani . U
C45 C 0.5379(5) 0.6575(5) 0.2909(3) 0.0473 1.0000 Uani . U
C46 C 0.6377(5) 0.6232(5) 0.2625(3) 0.0450 1.0000 Uani . U
C47 C 0.6610(5) 0.5471(5) 0.2315(3) 0.0438 1.0000 Uani . U
C48 C 0.5853(5) 0.5071(5) 0.2293(4) 0.0480 1.0000 Uani . U
C49 C 0.4880(5) 0.5447(5) 0.2590(4) 0.0510 1.0000 Uani . U
C50 C 0.3588(6) 0.6585(6) 0.3172(4) 0.0620 1.0000 Uani . U
C51 C 0.7129(5) 0.6666(5) 0.2706(4) 0.0480 1.0000 Uani . U
N52 N 0.7055(5) 0.7118(5) 0.3250(4) 0.0616 1.0000 Uani . U
N53 N 0.7809(6) 0.7449(5) 0.3227(4) 0.0682 1.0000 Uani . U
N54 N 0.8375(5) 0.7227(5) 0.2660(4) 0.0594 1.0000 Uani . U
C55 C 0.7983(6) 0.6738(5) 0.2328(4) 0.0500 1.0000 Uani . U
I56 I 0.86509(4) 0.62497(5) 0.14484(3) 0.0642 1.0000 Uani . U
C57 C 0.9284(7) 0.7507(6) 0.2508(5) 0.0671 1.0000 Uani . U
C58 C 1.0364(7) 0.6709(7) 0.2710(4) 0.0660 1.0000 Uani . U
O59 O 1.0380(6) 0.6314(6) 0.3425(3) 0.0856 1.0000 Uani . U
C60 C 1.1039(7) 0.5401(7) 0.3638(4) 0.0857 1.0000 Uani D U
C61 C 1.1935(6) 0.4914(6) 0.3296(4) 0.0747 1.0000 Uani D U
C62 C 1.2546(7) 0.3976(6) 0.3559(4) 0.0889 1.0000 Uani D U
C63 C 1.2274(9) 0.3519(7) 0.4174(5) 0.1225 1.0000 Uani D U
C64 C 1.1389(9) 0.4008(8) 0.4513(5) 0.1400 1.0000 Uani D U
C65 C 1.0775(8) 0.4942(8) 0.4248(4) 0.1282 1.0000 Uani D U
O66 O 1.2975(8) 0.2588(7) 0.4376(5) 0.1575 1.0000 Uani D U
C67 C 1.2573(12) 0.2125(10) 0.4946(6) 0.1522 1.0000 Uani D U
C68 C 1.1757(10) 0.1846(11) 0.4627(8) 0.1592 1.0000 Uani D U
O69 O 1.2289(9) 0.1196(8) 0.4182(6) 0.1645 1.0000 Uani D U
C70 C 1.1455(11) 0.0978(10) 0.3907(7) 0.1596 1.0000 Uani D U
C71 C 1.1420(12) 0.0092(10) 0.4319(6) 0.1427 1.0000 Uani D U
C72 C 1.1812(13) -0.0271(9) 0.4976(7) 0.1501 1.0000 Uani D U
C73 C 1.1732(14) -0.1150(10) 0.5414(6) 0.1697 1.0000 Uani D U
O74 O 1.1973(9) -0.1904(8) 0.5040(6) 0.1663 1.0000 Uani D U
C75 C 1.0952(10) -0.1864(10) 0.4870(6) 0.1472 1.0000 Uani D U
C76 C 1.1029(10) -0.2434(7) 0.4302(5) 0.1086 1.0000 Uani D U
O77 O 1.1233(6) -0.2007(4) 0.3619(4) 0.0885 1.0000 Uani D U
C78 C 1.0381(6) -0.1182(5) 0.3282(4) 0.0646 1.0000 Uani D U
C79 C 0.9342(6) -0.0820(5) 0.3490(4) 0.0674 1.0000 Uani D U
C80 C 0.8564(6) -0.0005(5) 0.3087(4) 0.0698 1.0000 Uani D U
C81 C 0.8826(6) 0.0451(4) 0.2474(4) 0.0615 1.0000 Uani D U
C82 C 0.9873(6) 0.0092(5) 0.2266(4) 0.0700 1.0000 Uani D U
C83 C 1.0647(6) -0.0729(5) 0.2668(4) 0.0739 1.0000 Uani D U
O84 O 0.7977(5) 0.1244(4) 0.2103(3) 0.0756 1.0000 Uani . U
C85 C 0.8183(7) 0.1678(6) 0.1443(5) 0.0660 1.0000 Uani . U
C86 C 0.7118(7) 0.2388(6) 0.1070(5) 0.0721 1.0000 Uani . U
N87 N 0.6559(5) 0.3098(5) 0.1479(4) 0.0642 1.0000 Uani . U
N88 N 0.5801(6) 0.3007(5) 0.1906(5) 0.0745 1.0000 Uani . U
N89 N 0.5474(5) 0.3718(5) 0.2216(4) 0.0682 1.0000 Uani . U
C90 C 0.6053(6) 0.4253(5) 0.1999(4) 0.0540 1.0000 Uani . U
C91 C 0.6764(6) 0.3858(5) 0.1522(4) 0.0532 1.0000 Uani . U
I92 I 0.78675(5) 0.42294(3) 0.09540(2) 0.0585 1.0000 Uani . U
S93 S 1.0000 0.5000 0.0000 0.0471 1.0000 Uani S U
O94 O 0.8937(8) 0.4848(6) -0.0021(4) 0.0477 0.5000 Uani . U
O95 O 1.0039(9) 0.5649(6) -0.0540(4) 0.0512 0.5000 Uani . U
O96 O 1.0238(7) 0.5033(6) 0.0718(4) 0.0454 0.5000 Uani . U
O97 O 1.0854(8) 0.3995(6) -0.0081(5) 0.0489 0.5000 Uani . U
C11 C 1.1011(8) 0.2816(6) 0.1981(5) 0.0761 1.0000 Uani . U
H11 H 0.9183 0.0796 -0.0943 0.1200 1.0000 Uiso R .
H21 H 1.0344 0.0556 0.0013 0.1100 1.0000 Uiso R .
H41 H 0.9426 0.3290 -0.0214 0.0587 1.0000 Uiso R .
H61 H 0.8135 0.2272 -0.1552 0.0982 1.0000 Uiso R .
H101 H 1.2243 0.2312 0.1359 0.0909 1.0000 Uiso R .
H102 H 1.1822 0.1558 0.1745 0.0910 1.0000 Uiso R .
H141 H 0.8559 0.2327 0.2766 0.0972 1.0000 Uiso R .
H151 H 0.7346 0.3094 0.3516 0.1212 1.0000 Uiso R .
H171 H 0.9034 0.4658 0.3605 0.1311 1.0000 Uiso R .
H181 H 1.0249 0.3910 0.2841 0.1099 1.0000 Uiso R .
H201 H 0.6908 0.3844 0.4607 0.2193 1.0000 Uiso R .
H202 H 0.6124 0.4661 0.3976 0.2192 1.0000 Uiso R .
H211 H 0.7013 0.5391 0.4838 0.1949 1.0000 Uiso R .
H212 H 0.6367 0.4907 0.5337 0.1951 1.0000 Uiso R .
H231 H 0.5176 0.6164 0.5473 0.1602 1.0000 Uiso R .
H232 H 0.4116 0.6501 0.4938 0.1600 1.0000 Uiso R .
H241 H 0.4586 0.7758 0.5097 0.1501 1.0000 Uiso R .
H242 H 0.5644 0.7311 0.4692 0.1500 1.0000 Uiso R .
H261 H 0.4091 0.9071 0.4214 0.1371 1.0000 Uiso R .
H262 H 0.5058 0.8612 0.3749 0.1370 1.0000 Uiso R .
H271 H 0.3537 0.9821 0.3029 0.1430 1.0000 Uiso R .
H272 H 0.2858 0.9208 0.3267 0.1431 1.0000 Uiso R .
H291 H 0.3403 0.9828 0.1910 0.1380 1.0000 Uiso R .
H292 H 0.2781 0.9158 0.1932 0.1380 1.0000 Uiso R .
H301 H 0.4951 0.8628 0.1540 0.1221 1.0000 Uiso R .
H302 H 0.3931 0.9133 0.0958 0.1222 1.0000 Uiso R .
H331 H 0.5655 0.8086 0.0630 0.0810 1.0000 Uiso R .
H341 H 0.6472 0.7255 -0.0224 0.0722 1.0000 Uiso R .
H361 H 0.4716 0.5710 0.0246 0.0633 1.0000 Uiso R .
H371 H 0.3888 0.6546 0.1091 0.0700 1.0000 Uiso R .
H391 H 0.7448 0.6154 -0.0740 0.0589 1.0000 Uiso R .
H392 H 0.6425 0.6801 -0.1291 0.0591 1.0000 Uiso R .
H401 H 0.7637 0.5788 -0.1873 0.0600 1.0000 Uiso R .
H402 H 0.6622 0.5514 -0.1770 0.0600 1.0000 Uiso R .
H451 H 0.5201 0.7080 0.3124 0.0569 1.0000 Uiso R .
H471 H 0.7276 0.5228 0.2118 0.0530 1.0000 Uiso R .
H491 H 0.4366 0.5190 0.2587 0.0610 1.0000 Uiso R .
H503 H 0.3482 0.6102 0.3506 0.0931 1.0000 Uiso R .
H501 H 0.3572 0.7069 0.3404 0.0931 1.0000 Uiso R .
H502 H 0.3018 0.6829 0.2794 0.0931 1.0000 Uiso R .
H571 H 0.9239 0.7979 0.2768 0.0800 1.0000 Uiso R .
H572 H 0.9228 0.7753 0.2003 0.0799 1.0000 Uiso R .
H581 H 1.0960 0.6914 0.2641 0.0800 1.0000 Uiso R .
H582 H 1.0441 0.6256 0.2427 0.0800 1.0000 Uiso R .
H611 H 1.2128 0.5218 0.2892 0.0901 1.0000 Uiso R .
H621 H 1.3143 0.3652 0.3326 0.1049 1.0000 Uiso R .
H641 H 1.1205 0.3703 0.4921 0.1641 1.0000 Uiso R .
H651 H 1.0171 0.5266 0.4475 0.1500 1.0000 Uiso R .
H672 H 1.3172 0.1571 0.5214 0.1781 1.0000 Uiso R .
H671 H 1.2214 0.2538 0.5267 0.1782 1.0000 Uiso R .
H682 H 1.1452 0.1537 0.5003 0.1872 1.0000 Uiso R .
H681 H 1.1172 0.2402 0.4349 0.1871 1.0000 Uiso R .
H702 H 1.1599 0.0916 0.3423 0.1871 1.0000 Uiso R .
H701 H 1.0752 0.1474 0.3916 0.1871 1.0000 Uiso R .
H711 H 1.1098 -0.0217 0.4095 0.1685 1.0000 Uiso R .
H721 H 1.2179 0.0020 0.5186 0.1752 1.0000 Uiso R .
H731 H 1.2253 -0.1386 0.5830 0.1961 1.0000 Uiso R .
H732 H 1.0985 -0.0972 0.5550 0.1960 1.0000 Uiso R .
H751 H 1.0680 -0.2117 0.5295 0.1711 1.0000 Uiso R .
H752 H 1.0488 -0.1217 0.4701 0.1707 1.0000 Uiso R .
H761 H 1.1627 -0.3028 0.4466 0.1301 1.0000 Uiso R .
H762 H 1.0339 -0.2506 0.4250 0.1301 1.0000 Uiso R .
H791 H 0.9159 -0.1116 0.3903 0.0803 1.0000 Uiso R .
H801 H 0.7849 0.0242 0.3221 0.0831 1.0000 Uiso R .
H821 H 1.0066 0.0403 0.1859 0.0831 1.0000 Uiso R .
H831 H 1.1356 -0.0979 0.2525 0.0883 1.0000 Uiso R .
H852 H 0.8662 0.1982 0.1515 0.0800 1.0000 Uiso R .
H851 H 0.8522 0.1219 0.1163 0.0800 1.0000 Uiso R .
H862 H 0.7237 0.2684 0.0610 0.0870 1.0000 Uiso R .
H861 H 0.6644 0.2077 0.1013 0.0869 1.0000 Uiso R .
H112 H 1.1510 0.2770 0.2363 0.0920 1.0000 Uiso R .
H111 H 1.0679 0.3453 0.1716 0.0920 1.0000 Uiso R .
H91 H 1.0625 0.2899 0.0605 0.0751 1.0000 Uiso R .
H411 H 0.8504 0.4542 -0.0891 0.0572 1.0000 Uiso R .

loop_
_atom_site_aniso_label
_atom_site_aniso_U_11
_atom_site_aniso_U_22
_atom_site_aniso_U_33
_atom_site_aniso_U_23
_atom_site_aniso_U_13
_atom_site_aniso_U_12
C1 0.158(7) 0.0600(17) 0.107(5) -0.024(3) 0.000(4) -0.059(4)
C2 0.142(6) 0.043(2) 0.098(5) -0.013(3) 0.002(4) -0.042(4)
C3 0.094(4) 0.0403(19) 0.067(3) -0.012(2) 0.018(2) -0.030(2)
C4 0.069(3) 0.0417(18) 0.048(3) -0.0170(18) 0.0191(17) -0.029(2)
C5 0.076(3) 0.0571(15) 0.054(3) -0.0222(19) 0.0194(19) -0.044(2)
C6 0.128(6) 0.0660(19) 0.081(5) -0.025(3) 0.001(4) -0.060(3)
C7 0.084(4) 0.034(2) 0.072(3) -0.0030(19) 0.013(2) -0.017(3)
O8 0.135(5) 0.0326(19) 0.088(4) 0.000(2) 0.007(3) -0.015(3)
N9 0.054(3) 0.041(2) 0.086(3) 0.007(2) -0.004(2) -0.019(2)
C10 0.058(4) 0.051(3) 0.099(4) 0.013(2) -0.0181(19) -0.018(3)
O12 0.073(3) 0.061(3) 0.073(3) -0.004(2) -0.023(2) -0.027(2)
C13 0.085(4) 0.066(4) 0.059(3) -0.002(2) -0.030(2) -0.021(3)
C14 0.090(4) 0.092(4) 0.044(3) 0.004(3) -0.021(2) -0.028(3)
C15 0.113(5) 0.117(5) 0.043(4) 0.006(3) -0.013(3) -0.021(4)
C16 0.153(6) 0.111(5) 0.051(4) -0.008(3) -0.018(3) -0.010(4)
C17 0.145(6) 0.080(5) 0.064(4) -0.012(3) -0.049(3) -0.007(4)
C18 0.114(5) 0.068(4) 0.074(4) -0.008(3) -0.045(3) -0.020(3)
O19 0.212(7) 0.131(6) 0.077(5) -0.025(4) -0.003(4) 0.011(5)
C20 0.205(8) 0.157(6) 0.103(7) -0.033(5) 0.015(5) 0.027(6)
C21 0.177(7) 0.149(7) 0.106(6) -0.029(5) 0.015(5) -0.008(5)
O22 0.138(6) 0.137(5) 0.074(4) -0.053(4) 0.020(4) -0.037(4)
C23 0.147(7) 0.168(5) 0.089(5) -0.073(4) 0.029(5) -0.043(5)
C24 0.122(6) 0.164(5) 0.101(5) -0.093(4) 0.009(4) -0.040(5)
O25 0.083(4) 0.136(4) 0.108(4) -0.087(3) 0.014(3) -0.041(4)
C26 0.094(5) 0.126(5) 0.142(4) -0.100(4) 0.022(4) -0.035(5)
C27 0.104(6) 0.114(5) 0.137(4) -0.089(3) 0.028(4) -0.015(5)
O28 0.110(5) 0.091(4) 0.114(3) -0.062(3) 0.036(4) -0.013(4)
C29 0.124(6) 0.088(5) 0.118(4) -0.048(4) 0.039(4) -0.012(5)
C30 0.118(6) 0.076(4) 0.109(4) -0.042(4) 0.037(5) -0.024(4)
O31 0.081(4) 0.086(3) 0.075(3) -0.033(3) 0.023(3) -0.028(3)
C32 0.060(3) 0.071(3) 0.061(3) -0.021(3) 0.009(2) -0.023(3)
C33 0.081(4) 0.063(4) 0.072(4) -0.027(3) 0.022(3) -0.035(3)
C34 0.073(4) 0.058(4) 0.064(4) -0.021(3) 0.018(3) -0.034(3)
C35 0.048(3) 0.052(3) 0.046(3) -0.009(2) -0.0006(18) -0.022(2)
C36 0.044(3) 0.065(3) 0.053(3) -0.012(2) 0.0004(19) -0.024(3)
C37 0.044(3) 0.074(4) 0.057(3) -0.015(3) 0.004(2) -0.022(3)
O38 0.054(2) 0.053(2) 0.047(2) -0.0107(16) 0.0021(15) -0.026(2)
C39 0.050(3) 0.053(2) 0.045(3) -0.009(2) -0.0005(18) -0.024(2)
C40 0.051(3) 0.0610(17) 0.042(3) -0.0119(19) -0.0027(18) -0.028(2)
N41 0.056(3) 0.0557(16) 0.040(2) -0.0171(18) -0.003(2) -0.0291(18)
C42 0.052(3) 0.0643(16) 0.046(3) -0.0264(18) 0.0157(16) -0.039(2)
O43 0.055(3) 0.085(3) 0.062(3) -0.0401(19) 0.0122(16) -0.045(2)
N44 0.0386(19) 0.077(3) 0.052(3) -0.034(2) 0.0060(18) -0.0279(19)
C45 0.042(2) 0.065(3) 0.047(3) -0.029(3) 0.009(2) -0.026(2)
C46 0.043(2) 0.057(3) 0.045(3) -0.022(2) 0.010(2) -0.024(2)
C47 0.041(2) 0.055(3) 0.041(3) -0.020(2) 0.005(2) -0.021(2)
C48 0.039(2) 0.062(3) 0.049(3) -0.025(2) -0.0012(19) -0.021(2)
C49 0.042(2) 0.072(3) 0.053(3) -0.030(3) 0.004(2) -0.029(2)
C50 0.043(3) 0.094(5) 0.067(4) -0.044(4) 0.014(3) -0.033(3)
C51 0.046(2) 0.062(3) 0.051(3) -0.032(2) 0.0187(18) -0.028(2)
N52 0.064(3) 0.080(4) 0.071(3) -0.053(3) 0.036(2) -0.044(3)
N53 0.076(3) 0.087(4) 0.081(3) -0.063(3) 0.043(3) -0.054(3)
N54 0.066(2) 0.074(3) 0.071(3) -0.050(2) 0.034(2) -0.045(2)
C55 0.050(3) 0.066(3) 0.053(3) -0.036(2) 0.0214(19) -0.033(2)
I56 0.0590(3) 0.1150(5) 0.0577(3) -0.0563(3) 0.0294(2) -0.0583(3)
C57 0.079(3) 0.089(4) 0.074(3) -0.050(3) 0.036(2) -0.060(2)
C58 0.068(2) 0.114(4) 0.053(3) -0.046(2) 0.027(3) -0.062(3)
O59 0.094(4) 0.140(3) 0.054(2) -0.041(2) 0.028(2) -0.070(3)
C60 0.101(4) 0.137(4) 0.053(3) -0.032(3) 0.023(3) -0.078(3)
C61 0.090(4) 0.119(3) 0.050(3) -0.032(3) 0.010(3) -0.073(3)
C62 0.103(5) 0.124(4) 0.065(4) -0.019(3) 0.002(3) -0.072(3)
C63 0.132(6) 0.151(5) 0.091(5) 0.004(4) 0.014(4) -0.078(4)
C64 0.146(7) 0.179(5) 0.095(6) 0.010(5) 0.034(4) -0.083(5)
C65 0.132(6) 0.177(5) 0.078(5) -0.006(4) 0.041(4) -0.075(5)
O66 0.164(7) 0.159(5) 0.125(6) 0.029(4) 0.015(5) -0.067(4)
C67 0.168(8) 0.161(6) 0.133(7) 0.020(5) 0.006(6) -0.094(6)
C68 0.165(8) 0.186(8) 0.138(8) -0.027(5) 0.015(6) -0.085(6)
O69 0.136(7) 0.206(8) 0.154(7) -0.035(5) 0.029(5) -0.072(6)
C70 0.123(7) 0.214(8) 0.139(7) -0.066(5) 0.030(6) -0.051(7)
C71 0.132(7) 0.213(8) 0.112(6) -0.094(5) 0.025(6) -0.072(6)
C72 0.159(8) 0.197(7) 0.119(6) -0.085(5) 0.013(6) -0.072(7)
C73 0.178(8) 0.213(8) 0.145(7) -0.074(5) 0.010(7) -0.089(7)
O74 0.174(7) 0.199(7) 0.148(6) -0.065(5) -0.003(6) -0.085(6)
C75 0.164(7) 0.178(7) 0.090(4) -0.028(5) -0.031(6) -0.057(6)
C76 0.129(6) 0.093(5) 0.092(4) 0.002(3) -0.010(4) -0.041(5)
O77 0.091(3) 0.068(3) 0.099(4) -0.010(2) 0.002(3) -0.026(2)
C78 0.074(3) 0.061(3) 0.070(3) -0.024(2) 0.003(2) -0.033(2)
C79 0.081(3) 0.073(3) 0.058(3) -0.027(2) 0.010(3) -0.036(2)
C80 0.077(3) 0.070(4) 0.067(4) -0.030(2) 0.019(3) -0.028(2)
C81 0.073(3) 0.055(3) 0.067(3) -0.0309(19) 0.013(2) -0.028(2)
C82 0.070(3) 0.067(4) 0.078(4) -0.017(2) 0.013(3) -0.030(2)
C83 0.069(3) 0.069(4) 0.085(4) -0.016(3) 0.012(3) -0.028(2)
O84 0.078(3) 0.067(3) 0.079(3) -0.026(2) 0.013(2) -0.021(2)
C85 0.071(4) 0.059(3) 0.069(3) -0.029(2) 0.002(3) -0.019(2)
C86 0.075(3) 0.065(3) 0.079(3) -0.0377(19) -0.011(2) -0.019(3)
N87 0.056(3) 0.065(3) 0.078(3) -0.036(2) -0.0081(18) -0.0203(18)
N88 0.059(3) 0.076(3) 0.108(4) -0.047(3) 0.003(2) -0.033(3)
N89 0.047(3) 0.076(3) 0.100(4) -0.044(3) 0.007(2) -0.032(2)
C90 0.042(3) 0.064(3) 0.064(3) -0.031(2) -0.0029(16) -0.022(2)
C91 0.057(3) 0.055(3) 0.047(3) -0.021(2) -0.0060(16) -0.017(2)
I92 0.0863(4) 0.0363(2) 0.0389(2) -0.00967(17) 0.0133(2) -0.0087(2)
S93 0.0485(10) 0.0560(12) 0.0285(9) -0.0160(8) -0.0050(7) -0.0086(9)
O94 0.0589(17) 0.060(3) 0.0296(19) -0.0322(19) -0.0002(15) -0.0182(18)
O95 0.0730(17) 0.0482(19) 0.0311(14) -0.0184(14) -0.0076(17) -0.0177(18)
O96 0.052(3) 0.052(2) 0.0317(11) -0.0161(15) -0.0072(11) -0.0162(19)
O97 0.057(2) 0.0488(16) 0.037(3) -0.0171(18) -0.010(2) -0.0130(16)
C11 0.071(4) 0.056(4) 0.091(4) 0.007(3) -0.028(3) -0.025(3)

loop_
_atom_type_symbol
_atom_type_scat_dispersion_real
_atom_type_scat_dispersion_imag
_atom_type_scat_Cromer_Mann_a1
_atom_type_scat_Cromer_Mann_b1
_atom_type_scat_Cromer_Mann_a2
_atom_type_scat_Cromer_Mann_b2
_atom_type_scat_Cromer_Mann_a3
_atom_type_scat_Cromer_Mann_b3
_atom_type_scat_Cromer_Mann_a4
_atom_type_scat_Cromer_Mann_b4
_atom_type_scat_Cromer_Mann_c
_atom_type_scat_source
C 0.0020 0.0020 2.3100 20.8439 1.0200 10.2075 1.5886 0.5687 0.8650 51.6512 0.2156 'International Tables Vol C 4.2.6.8 and 6.1.1.4'
H 0.0000 0.0000 0.4930 10.5109 0.3229 26.1257 0.1402 3.1424 0.0408 57.7998 0.0030 'International Tables Vol C 4.2.6.8 and 6.1.1.4'
I -0.7740 1.7190 20.1472 4.3470 18.9949 0.3814 7.5138 27.7660 2.2735 66.8776 4.0712 'International Tables Vol C 4.2.6.8 and 6.1.1.4'
N 0.0040 0.0030 12.2126 0.0057 3.1322 9.8933 2.0125 28.9975 1.1663 0.5826 -11.5290 'International Tables Vol C 4.2.6.8 and 6.1.1.4'
O 0.0070 0.0060 3.0485 13.2771 2.2868 5.7011 1.5463 0.3239 0.8670 32.9089 0.2508 'International Tables Vol C 4.2.6.8 and 6.1.1.4'
S 0.1050 0.1160 6.9053 1.4679 5.2034 22.2151 1.4379 0.2536 1.5863 56.1720 0.8669 'International Tables Vol C 4.2.6.8 and 6.1.1.4'

loop_
_geom_angle_atom_site_label_1
_geom_angle_site_symmetry_1
_geom_angle_atom_site_label_2
_geom_angle_atom_site_label_3
_geom_angle_site_symmetry_3
_geom_angle
_geom_angle_publ_flag
C2 . C1 C6 . 120.9(9) yes
C2 . C1 H11 . 120.0 no
C6 . C1 H11 . 119.2 no
C1 . C2 C3 . 121.6(9) yes
C1 . C2 H21 . 119.6 no
C3 . C2 H21 . 118.8 no
C2 . C3 C4 . 117.9(9) yes
C2 . C3 C7 . 117.1(8) yes
C4 . C3 C7 . 124.9(7) yes
C3 . C4 C5 . 120.7(7) yes
C3 . C4 H41 . 119.7 no
C5 . C4 H41 . 119.6 no
C4 . C5 C6 . 119.5(8) yes
C4 . C5 C42 . 124.8(6) yes
C6 . C5 C42 . 115.7(7) yes
C5 . C6 C1 . 119.4(10) yes
C5 . C6 H61 . 120.0 no
C1 . C6 H61 . 120.5 no
C3 . C7 O8 . 119.5(8) yes
C3 . C7 N9 . 118.3(6) yes
O8 . C7 N9 . 122.1(9) yes
C7 . N9 C10 . 122.2(7) yes
C7 . N9 H91 . 119.2 no
C10 . N9 H91 . 118.5 no
N9 . C10 C11 . 112.5(7) yes
N9 . C10 H101 . 108.1 no
C11 . C10 H101 . 108.6 no
N9 . C10 H102 . 109.3 no
C11 . C10 H102 . 108.8 no
H101 . C10 H102 . 109.6 no
C13 . O12 C11 . 117.3(7) yes
O12 . C13 C14 . 115.2(7) yes
O12 . C13 C18 . 125.7(7) yes
C14 . C13 C18 . 119.1(6) yes
C13 . C14 C15 . 121.7(6) yes
C13 . C14 H141 . 119.2 no
C15 . C14 H141 . 119.1 no
C14 . C15 C16 . 119.8(6) yes
C14 . C15 H151 . 121.2 no
C16 . C15 H151 . 119.0 no
C15 . C16 C17 . 119.7(6) yes
C15 . C16 O19 . 140.3(9) yes
C17 . C16 O19 . 100.0(9) yes
C16 . C17 C18 . 120.9(6) yes
C16 . C17 H171 . 120.0 no
C18 . C17 H171 . 119.0 no
C17 . C18 C13 . 118.8(6) yes
C17 . C18 H181 . 120.7 no
C13 . C18 H181 . 120.5 no
C16 . O19 C20 . 115.2(8) yes
O19 . C20 C21 . 103.1(8) yes
O19 . C20 H201 . 108.1 no
C21 . C20 H201 . 110.8 no
O19 . C20 H202 . 110.9 no
C21 . C20 H202 . 112.3 no
H201 . C20 H202 . 111.3 no
C20 . C21 O22 . 102.2(7) yes
C20 . C21 H211 . 107.1 no
O22 . C21 H211 . 110.5 no
C20 . C21 H212 . 115.1 no
O22 . C21 H212 . 111.1 no
H211 . C21 H212 . 110.4 no
C21 . O22 C23 . 114.2(7) yes
O22 . C23 C24 . 109.2(7) yes
O22 . C23 H231 . 110.4 no
C24 . C23 H231 . 110.5 no
O22 . C23 H232 . 108.5 no
C24 . C23 H232 . 107.7 no
H231 . C23 H232 . 110.5 no
C23 . C24 O25 . 109.4(7) yes
C23 . C24 H241 . 110.2 no
O25 . C24 H241 . 109.4 no
C23 . C24 H242 . 108.3 no
O25 . C24 H242 . 108.9 no
H241 . C24 H242 . 110.6 no
C24 . O25 C26 . 109.9(6) yes
O25 . C26 C27 . 108.8(7) yes
O25 . C26 H261 . 110.1 no
C27 . C26 H261 . 110.8 no
O25 . C26 H262 . 108.5 no
C27 . C26 H262 . 108.3 no
H261 . C26 H262 . 110.2 no
C26 . C27 O28 . 108.3(6) yes
C26 . C27 H271 . 110.7 no
O28 . C27 H271 . 109.7 no
C26 . C27 H272 . 108.3 no
O28 . C27 H272 . 109.9 no
H271 . C27 H272 . 109.9 no
C27 . O28 C29 . 111.4(6) yes
O28 . C29 C30 . 107.9(7) yes
O28 . C29 H291 . 109.9 no
C30 . C29 H291 . 110.3 no
O28 . C29 H292 . 109.3 no
C30 . C29 H292 . 109.6 no
H291 . C29 H292 . 110.0 no
C29 . C30 O31 . 108.5(7) yes
C29 . C30 H301 . 109.2 no
O31 . C30 H301 . 109.5 no
C29 . C30 H302 . 109.4 no
O31 . C30 H302 . 110.2 no
H301 . C30 H302 . 110.1 no
C30 . O31 C32 . 113.2(5) yes
O31 . C32 C33 . 125.8(6) yes
O31 . C32 C37 . 114.5(6) yes
C33 . C32 C37 . 119.6(5) yes
C32 . C33 C34 . 120.0(5) yes
C32 . C33 H331 . 119.8 no
C34 . C33 H331 . 120.2 no
C33 . C34 C35 . 120.5(5) yes
C33 . C34 H341 . 119.8 no
C35 . C34 H341 . 119.8 no
C34 . C35 C36 . 119.4(5) yes
C34 . C35 O38 . 123.4(5) yes
C36 . C35 O38 . 117.3(5) yes
C35 . C36 C37 . 120.6(5) yes
C35 . C36 H361 . 119.9 no
C37 . C36 H361 . 119.5 no
C32 . C37 C36 . 119.9(5) yes
C32 . C37 H371 . 119.7 no
C36 . C37 H371 . 120.4 no
C35 . O38 C39 . 116.5(5) yes
O38 . C39 C40 . 109.3(5) yes
O38 . C39 H391 . 110.0 no
C40 . C39 H391 . 110.0 no
O38 . C39 H392 . 108.7 no
C40 . C39 H392 . 108.9 no
H391 . C39 H392 . 110.0 no
C39 . C40 N41 . 111.8(5) yes
C39 . C40 H401 . 108.8 no
N41 . C40 H401 . 108.9 no
C39 . C40 H402 . 109.3 no
N41 . C40 H402 . 108.6 no
H401 . C40 H402 . 109.3 no
C40 . N41 C42 . 122.0(6) yes
C40 . N41 H411 . 117.9 no
C42 . N41 H411 . 118.6 no
C5 . C42 N41 . 118.3(6) yes
C5 . C42 O43 . 119.9(6) yes
N41 . C42 O43 . 121.8(7) yes
C45 . N44 C49 . 121.6(6) yes
C45 . N44 C50 . 119.6(6) yes
C49 . N44 C50 . 118.8(6) yes
N44 . C45 C46 . 120.8(6) yes
N44 . C45 H451 . 118.9 no
C46 . C45 H451 . 120.3 no
C45 . C46 C47 . 118.1(6) yes
C45 . C46 C51 . 117.1(6) yes
C47 . C46 C51 . 124.7(6) yes
C46 . C47 C48 . 120.5(6) yes
C46 . C47 H471 . 119.7 no
C48 . C47 H471 . 119.8 no
C47 . C48 C49 . 118.2(6) yes
C47 . C48 C90 . 123.7(6) yes
C49 . C48 C90 . 118.1(6) yes
C48 . C49 N44 . 120.8(6) yes
C48 . C49 H491 . 119.9 no
N44 . C49 H491 . 119.3 no
N44 . C50 H503 . 108.7 no
N44 . C50 H501 . 109.6 no
H503 . C50 H501 . 109.9 no
N44 . C50 H502 . 109.4 no
H503 . C50 H502 . 109.0 no
H501 . C50 H502 . 110.2 no
C46 . C51 N52 . 120.1(6) yes
C46 . C51 C55 . 132.9(6) yes
N52 . C51 C55 . 107.1(6) yes
C51 . N52 N53 . 109.8(5) yes
N52 . N53 N54 . 107.2(5) yes
N53 . N54 C55 . 110.6(6) yes
N53 . N54 C57 . 119.1(6) yes
C55 . N54 C57 . 130.2(6) yes
C51 . C55 N54 . 105.3(5) yes
C51 . C55 I56 . 132.4(5) yes
N54 . C55 I56 . 122.3(5) yes
N54 . C57 C58 . 111.8(7) yes
N54 . C57 H571 . 109.3 no
C58 . C57 H571 . 108.8 no
N54 . C57 H572 . 107.9 no
C58 . C57 H572 . 108.8 no
H571 . C57 H572 . 110.2 no
C57 . C58 O59 . 107.5(7) yes
C57 . C58 H581 . 110.9 no
O59 . C58 H581 . 109.9 no
C57 . C58 H582 . 109.5 no
O59 . C58 H582 . 109.5 no
H581 . C58 H582 . 109.5 no
C58 . O59 C60 . 116.4(7) yes
O59 . C60 C61 . 125.3(7) yes
O59 . C60 C65 . 115.5(8) yes
C61 . C60 C65 . 119.2(8) yes
C60 . C61 C62 . 120.3(6) yes
C60 . C61 H611 . 119.9 no
C62 . C61 H611 . 119.8 no
C61 . C62 C63 . 120.1(6) yes
C61 . C62 H621 . 120.0 no
C63 . C62 H621 . 119.9 no
C62 . C63 C64 . 119.2(7) yes
C62 . C63 O66 . 113.1(8) yes
C64 . C63 O66 . 127.6(8) yes
C63 . C64 C65 . 120.7(6) yes
C63 . C64 H641 . 119.3 no
C65 . C64 H641 . 120.0 no
C64 . C65 C60 . 120.4(7) yes
C64 . C65 H651 . 120.2 no
C60 . C65 H651 . 119.4 no
C63 . O66 C67 . 110.7(8) yes
O66 . C67 C68 . 107.1(8) yes
O66 . C67 H672 . 110.5 no
C68 . C67 H672 . 109.6 no
O66 . C67 H671 . 110.9 no
C68 . C67 H671 . 109.5 no
H672 . C67 H671 . 109.2 no
C67 . C68 O69 . 110.1(8) yes
C67 . C68 H682 . 109.5 no
O69 . C68 H682 . 107.8 no
C67 . C68 H681 . 109.0 no
O69 . C68 H681 . 110.4 no
H682 . C68 H681 . 110.0 no
C68 . O69 C70 . 105.7(8) yes
O69 . C70 C71 . 113.1(8) yes
O69 . C70 H702 . 107.5 no
C71 . C70 H702 . 108.8 no
O69 . C70 H701 . 109.3 no
C71 . C70 H701 . 108.0 no
H702 . C70 H701 . 110.1 no
C70 . C71 C72 . 123.8(7) yes
C70 . C71 H711 . 118.5 no
C72 . C71 H711 . 117.7 no
C71 . C72 C73 . 124.3(8) yes
C71 . C72 H721 . 117.1 no
C73 . C72 H721 . 118.6 no
C72 . C73 O74 . 114.5(8) yes
C72 . C73 H731 . 109.1 no
O74 . C73 H731 . 106.9 no
C72 . C73 H732 . 106.9 no
O74 . C73 H732 . 108.5 no
H731 . C73 H732 . 110.9 no
C73 . O74 C75 . 102.8(8) yes
O74 . C75 C76 . 109.3(8) yes
O74 . C75 H751 . 108.9 no
C76 . C75 H751 . 110.1 no
O74 . C75 H752 . 106.6 no
C76 . C75 H752 . 111.7 no
H751 . C75 H752 . 110.1 no
C75 . C76 O77 . 113.1(7) yes
C75 . C76 H761 . 106.5 no
O77 . C76 H761 . 109.2 no
C75 . C76 H762 . 109.0 no
O77 . C76 H762 . 108.1 no
H761 . C76 H762 . 111.0 no
C76 . O77 C78 . 115.6(6) yes
O77 . C78 C79 . 126.3(6) yes
O77 . C78 C83 . 114.3(6) yes
C79 . C78 C83 . 119.4(6) yes
C78 . C79 C80 . 119.9(6) yes
C78 . C79 H791 . 119.9 no
C80 . C79 H791 . 120.2 no
C79 . C80 C81 . 120.9(6) yes
C79 . C80 H801 . 120.5 no
C81 . C80 H801 . 118.6 no
C80 . C81 C82 . 119.3(5) yes
C80 . C81 O84 . 115.9(6) yes
C82 . C81 O84 . 124.8(6) yes
C81 . C82 C83 . 119.7(6) yes
C81 . C82 H821 . 120.1 no
C83 . C82 H821 . 120.2 no
C82 . C83 C78 . 120.8(6) yes
C82 . C83 H831 . 119.9 no
C78 . C83 H831 . 119.3 no
C81 . O84 C85 . 117.6(6) yes
O84 . C85 C86 . 108.8(8) yes
O84 . C85 H852 . 109.6 no
C86 . C85 H852 . 109.2 no
O84 . C85 H851 . 109.5 no
C86 . C85 H851 . 110.0 no
H852 . C85 H851 . 109.8 no
C85 . C86 N87 . 112.2(7) yes
C85 . C86 H862 . 110.3 no
N87 . C86 H862 . 109.4 no
C85 . C86 H861 . 108.2 no
N87 . C86 H861 . 107.4 no
H862 . C86 H861 . 109.3 no
C86 . N87 N88 . 120.2(7) yes
C86 . N87 C91 . 127.6(8) yes
N88 . N87 C91 . 112.0(6) yes
N87 . N88 N89 . 106.8(7) yes
N88 . N89 C90 . 109.3(7) yes
C48 . C90 N89 . 119.2(7) yes
C48 . C90 C91 . 132.4(7) yes
N89 . C90 C91 . 108.4(6) yes
C90 . C91 N87 . 103.4(7) yes
C90 . C91 I92 . 132.8(6) yes
N87 . C91 I92 . 123.7(5) yes
C91 . I92 O94 . 166.7(3) yes
O97 2_765 S93 O94 2_765 99.5(5) yes
O97 2_765 S93 O96 2_765 103.8(5) yes
O94 2_765 S93 O96 2_765 107.1(5) yes
O97 2_765 S93 O95 2_765 109.9(5) yes
O94 2_765 S93 O95 2_765 113.6(5) yes
O96 2_765 S93 O95 2_765 120.5(5) yes
O97 2_765 S93 O94 . 80.5(5) yes
O94 2_765 S93 O94 . 179.993 yes
O96 2_765 S93 O94 . 72.9(5) yes
O95 2_765 S93 O94 . 66.4(5) yes
O97 2_765 S93 O95 . 70.1(5) yes
O94 2_765 S93 O95 . 66.4(5) yes
O96 2_765 S93 O95 . 59.5(5) yes
O95 2_765 S93 O95 . 179.991 yes
O94 . S93 O95 . 113.6(5) yes
O97 2_765 S93 O96 . 76.2(5) yes
O94 2_765 S93 O96 . 72.9(5) yes
O96 2_765 S93 O96 . 179.992 yes
O95 2_765 S93 O96 . 59.5(5) yes
O94 . S93 O96 . 107.1(5) yes
O97 2_765 S93 O97 . 179.993 yes
O94 2_765 S93 O97 . 80.5(5) yes
O96 2_765 S93 O97 . 76.2(5) yes
O95 2_765 S93 O97 . 70.1(5) yes
O94 . S93 O97 . 99.5(5) yes
O95 . S93 O96 . 120.5(5) yes
O95 . S93 O97 . 109.9(5) yes
O96 . S93 O97 . 103.8(5) yes
O95 2_765 O94 O96 2_765 92.2(7) yes
O95 2_765 O94 S93 . 51.0(5) yes
O96 2_765 O94 S93 . 51.2(4) yes
O95 2_765 O94 I92 . 85.8(5) yes
O96 2_765 O94 I92 . 164.9(5) yes
S93 . O94 I92 . 133.6(4) yes
O94 2_765 O95 O96 2_765 107.4(8) yes
O94 2_765 O95 O97 2_765 93.5(6) yes
O96 2_765 O95 O97 2_765 101.5(8) yes
O94 2_765 O95 S93 . 62.5(5) yes
O96 2_765 O95 S93 . 63.9(6) yes
O97 2_765 O95 S93 . 62.3(5) yes
O95 2_765 O96 O94 2_765 98.8(7) yes
O95 2_765 O96 S93 . 56.6(5) yes
O94 2_765 O96 S93 . 55.9(4) yes
O95 2_765 O97 S93 . 47.6(4) yes
C10 . C11 O12 . 108.4(7) yes
C10 . C11 H112 . 110.6 no
O12 . C11 H112 . 109.0 no
C10 . C11 H111 . 109.6 no
O12 . C11 H111 . 109.5 no
H112 . C11 H111 . 109.7 no

loop_
_geom_bond_atom_site_label_1
_geom_bond_atom_site_label_2
_geom_bond_site_symmetry_2
_geom_bond_distance
_geom_bond_publ_flag
C1 C2 . 1.363(15) yes
C1 C6 . 1.369(15) yes
C1 H11 . 0.936 no
C2 C3 . 1.390(11) yes
C2 H21 . 0.934 no
C3 C4 . 1.390(10) yes
C3 C7 . 1.488(13) yes
C4 C5 . 1.397(11) yes
C4 H41 . 0.931 no
C5 C6 . 1.396(10) yes
C5 C42 . 1.491(11) yes
C6 H61 . 0.937 no
C7 O8 . 1.231(9) yes
C7 N9 . 1.337(10) yes
N9 C10 . 1.455(11) yes
N9 H91 . 0.862 no
C10 C11 . 1.501(14) yes
C10 H101 . 0.977 no
C10 H102 . 0.964 no
O12 C13 . 1.374(10) yes
O12 C11 . 1.430(11) yes
C13 C14 . 1.395(8) yes
C13 C18 . 1.393(8) yes
C14 C15 . 1.383(8) yes
C14 H141 . 0.936 no
C15 C16 . 1.366(8) yes
C15 H151 . 0.928 no
C16 C17 . 1.405(9) yes
C16 O19 . 1.352(8) yes
C17 C18 . 1.401(8) yes
C17 H171 . 0.931 no
C18 H181 . 0.930 no
O19 C20 . 1.322(9) yes
C20 C21 . 1.557(9) yes
C20 H201 . 0.983 no
C20 H202 . 0.979 no
C21 O22 . 1.383(9) yes
C21 H211 . 0.956 no
C21 H212 . 0.973 no
O22 C23 . 1.406(8) yes
C23 C24 . 1.522(9) yes
C23 H231 . 0.975 no
C23 H232 . 0.974 no
C24 O25 . 1.420(8) yes
C24 H241 . 0.967 no
C24 H242 . 0.973 no
O25 C26 . 1.419(8) yes
C26 C27 . 1.514(9) yes
C26 H261 . 0.968 no
C26 H262 . 0.971 no
C27 O28 . 1.417(7) yes
C27 H271 . 0.971 no
C27 H272 . 0.969 no
O28 C29 . 1.417(8) yes
C29 C30 . 1.519(8) yes
C29 H291 . 0.975 no
C29 H292 . 0.966 no
C30 O31 . 1.432(8) yes
C30 H301 . 0.978 no
C30 H302 . 0.979 no
O31 C32 . 1.380(7) yes
C32 C33 . 1.388(7) yes
C32 C37 . 1.394(7) yes
C33 C34 . 1.397(7) yes
C33 H331 . 0.931 no
C34 C35 . 1.384(7) yes
C34 H341 . 0.933 no
C35 C36 . 1.390(7) yes
C35 O38 . 1.370(7) yes
C36 C37 . 1.390(7) yes
C36 H361 . 0.935 no
C37 H371 . 0.934 no
O38 C39 . 1.434(8) yes
C39 C40 . 1.494(9) yes
C39 H391 . 0.977 no
C39 H392 . 0.974 no
C40 N41 . 1.465(9) yes
C40 H401 . 0.971 no
C40 H402 . 0.968 no
N41 C42 . 1.324(8) yes
N41 H411 . 0.867 no
C42 O43 . 1.242(8) yes
N44 C45 . 1.339(8) yes
N44 C49 . 1.346(9) yes
N44 C50 . 1.480(8) yes
C45 C46 . 1.386(9) yes
C45 H451 . 0.932 no
C46 C47 . 1.393(9) yes
C46 C51 . 1.452(9) yes
C47 C48 . 1.396(9) yes
C47 H471 . 0.935 no
C48 C49 . 1.379(9) yes
C48 C90 . 1.463(9) yes
C49 H491 . 0.929 no
C50 H503 . 0.964 no
C50 H501 . 0.963 no
C50 H502 . 0.963 no
C51 N52 . 1.374(8) yes
C51 C55 . 1.383(9) yes
N52 N53 . 1.305(8) yes
N53 N54 . 1.357(8) yes
N54 C55 . 1.350(8) yes
N54 C57 . 1.461(9) yes
C55 I56 . 2.069(6) yes
C57 C58 . 1.495(13) yes
C57 H571 . 0.974 no
C57 H572 . 0.972 no
C58 O59 . 1.403(10) yes
C58 H581 . 0.972 no
C58 H582 . 0.970 no
O59 C60 . 1.361(12) yes
C60 C61 . 1.396(8) yes
C60 C65 . 1.386(8) yes
C61 C62 . 1.392(8) yes
C61 H611 . 0.931 no
C62 C63 . 1.398(8) yes
C62 H621 . 0.935 no
C63 C64 . 1.383(9) yes
C63 O66 . 1.395(14) yes
C64 C65 . 1.389(9) yes
C64 H641 . 0.932 no
C65 H651 . 0.935 no
O66 C67 . 1.432(9) yes
C67 C68 . 1.503(9) yes
C67 H672 . 0.983 no
C67 H671 . 0.983 no
C68 O69 . 1.451(9) yes
C68 H682 . 0.978 no
C68 H681 . 0.984 no
O69 C70 . 1.423(9) yes
C70 C71 . 1.508(9) yes
C70 H702 . 0.972 no
C70 H701 . 0.969 no
C71 C72 . 1.309(9) yes
C71 H711 . 0.933 no
C72 C73 . 1.541(9) yes
C72 H721 . 0.937 no
C73 O74 . 1.460(9) yes
C73 H731 . 0.977 no
C73 H732 . 0.975 no
O74 C75 . 1.377(9) yes
C75 C76 . 1.543(9) yes
C75 H751 . 0.977 no
C75 H752 . 0.968 no
C76 O77 . 1.443(8) yes
C76 H761 . 0.968 no
C76 H762 . 0.979 no
O77 C78 . 1.402(9) yes
C78 C79 . 1.372(8) yes
C78 C83 . 1.390(8) yes
C79 C80 . 1.396(8) yes
C79 H791 . 0.930 no
C80 C81 . 1.387(8) yes
C80 H801 . 0.938 no
C81 C82 . 1.380(8) yes
C81 O84 . 1.394(9) yes
C82 C83 . 1.398(8) yes
C82 H821 . 0.939 no
C83 H831 . 0.938 no
O84 C85 . 1.413(11) yes
C85 C86 . 1.504(12) yes
C85 H852 . 0.968 no
C85 H851 . 0.967 no
C86 N87 . 1.473(10) yes
C86 H862 . 0.969 no
C86 H861 . 0.963 no
N87 N88 . 1.340(10) yes
N87 C91 . 1.369(9) yes
N88 N89 . 1.317(9) yes
N89 C90 . 1.374(10) yes
C90 C91 . 1.382(10) yes
C91 I92 . 2.038(8) yes
I92 O94 . 2.636(10) yes
S93 O97 2_765 1.610(9) yes
S93 O94 2_765 1.532(10) yes
S93 O96 2_765 1.443(8) yes
S93 O95 2_765 1.342(10) yes
S93 O94 . 1.532(10) yes
S93 O95 . 1.342(10) yes
S93 O96 . 1.443(8) yes
S93 O97 . 1.610(9) yes
O94 O95 2_765 1.583(12) yes
O94 O96 2_765 1.769(13) yes
O95 O96 2_765 1.385(12) yes
O95 O97 2_765 1.710(13) yes
C11 H112 . 0.969 no
C11 H111 . 0.974 no

loop_
_geom_hbond_atom_site_label_D
_geom_hbond_atom_site_label_H
_geom_hbond_atom_site_label_A
_geom_hbond_site_symmetry_A
_geom_hbond_angle_DHA
_geom_hbond_distance_DH
_geom_hbond_distance_HA
_geom_hbond_distance_DA
_geom_hbond_publ_flag
C4 H41 O94 . 161.3 0.931 2.432 3.327(14) yes
C23 H232 C20 2_666 126.7 0.974 2.482 3.162(14) yes
C37 H371 O43 2_665 175.33 0.934 2.474 3.405(14) yes
C39 H391 O94 . 130.5 0.977 2.432 3.154(14) yes
C45 H451 O25 . 146.6 0.932 2.492 3.311(14) yes
C45 H451 O28 . 128.5 0.932 2.429 3.096(14) yes
C50 H501 O25 . 157.0 0.963 2.381 3.288(14) yes
C50 H502 O43 2_665 129.8 0.963 2.483 3.187(14) yes
C61 H611 O43 2_765 176.45 0.931 2.438 3.368(14) yes
C82 H821 O8 . 161.3 0.939 2.375 3.278(14) yes
C11 H111 O95 2_765 141.6 0.974 2.416 3.236(14) yes
N9 H91 O95 2_765 149.2 0.862 2.124 2.898(14) yes
N9 H91 O97 . 147.0 0.862 2.111 2.873(14) yes
N41 H411 O94 . 145.3 0.867 1.992 2.748(14) yes
N41 H411 O96 2_765 147.2 0.867 2.094 2.861(14) yes

loop_
_platon_squeeze_void_nr
_platon_squeeze_void_average_x
_platon_squeeze_void_average_y
_platon_squeeze_void_average_z
_platon_squeeze_void_volume
_platon_squeeze_void_count_electrons
_platon_squeeze_void_content
1 0.500 0.000 0.938 607 150 ' '
